data_4036577
loop_
_publ_author_name
'Zhang, Yu-Fei'
'Tian, Wan-Fa'
'Cao, Xiao-Ping'
'Kuck, Dietmar'
'Chow, Hak-Fun'

_publ_section_title
;
 o-Quinones Derived from Tribenzotriquinacenes: Functionalization of Inner
 Bay Positions and Use for Single-Wing Extensions.
;
_journal_issue 6
_journal_name_full 'The Journal of organic chemistry'
_journal_page_first 2308
_journal_page_last 2319
_journal_paper_doi 10.1021/acs.joc.5b02806
_journal_volume 81
_journal_year 2016
_chemical_formula_moiety 'C32 H24 F2 N2'
_chemical_formula_sum 'C32 H24 F2 N2'
_chemical_formula_weight 474.53
_space_group_crystal_system monoclinic
_space_group_IT_number 14
_space_group_name_Hall '-P 2ybc'
_space_group_name_H-M_alt 'P 1 21/c 1'
_atom_sites_solution_hydrogens difmap
_atom_sites_solution_primary iterative
_audit_creation_date 2013-11-27
_audit_creation_method
;
Olex2 1.2
(compiled 2013.11.15 svn.r2834 for OlexSys, GUI svn.r4720)
;
_cell_angle_alpha 90
_cell_angle_beta 90.552(5)
_cell_angle_gamma 90
_cell_formula_units_Z 4
_cell_length_a 10.2489(5)
_cell_length_b 17.7216(10)
_cell_length_c 13.0766(6)
_cell_measurement_reflns_used 5006
_cell_measurement_temperature 293(2)
_cell_measurement_theta_max 70.6680
_cell_measurement_theta_min 4.1800
_cell_volume 2375.0(2)
_computing_cell_refinement
;
CrysAlisPro, Agilent Technologies,
Version 1.171.36.28 (release 01-02-2013 CrysAlis171 .NET)
(compiled Feb  1 2013,16:14:44)
;
_computing_data_collection
;
CrysAlisPro, Agilent Technologies,
Version 1.171.36.28 (release 01-02-2013 CrysAlis171 .NET)
(compiled Feb  1 2013,16:14:44)
;
_computing_data_reduction
;
CrysAlisPro, Agilent Technologies,
Version 1.171.36.28 (release 01-02-2013 CrysAlis171 .NET)
(compiled Feb  1 2013,16:14:44)
;
_computing_molecular_graphics 'Olex2 (Dolomanov et al., 2009)'
_computing_publication_material 'Olex2 (Dolomanov et al., 2009)'
_computing_structure_refinement 'ShelXL (Sheldrick, 2008)'
_computing_structure_solution
;
Superflip (Palatinus & Chapuis, 2007;Palatinus & van der Lee, 2008;
Palatinus et al., 2012)
;
_diffrn_ambient_temperature 293(2)
_diffrn_detector_area_resol_mean 16.0733
_diffrn_measured_fraction_theta_full 0.999
_diffrn_measured_fraction_theta_max 0.995
_diffrn_measurement_device_type 'SuperNova, Dual, Cu at zero, Eos'
_diffrn_measurement_method '\w scans'
_diffrn_orient_matrix_UB_11 0.0302154000
_diffrn_orient_matrix_UB_12 -0.0606340000
_diffrn_orient_matrix_UB_13 0.0812336000
_diffrn_orient_matrix_UB_21 0.0062300000
_diffrn_orient_matrix_UB_22 -0.0603981000
_diffrn_orient_matrix_UB_23 -0.0845601000
_diffrn_orient_matrix_UB_31 0.1471455000
_diffrn_orient_matrix_UB_32 0.0150124000
_diffrn_orient_matrix_UB_33 -0.0118567000
_diffrn_radiation_monochromator mirror
_diffrn_radiation_type CuK\a
_diffrn_radiation_wavelength 1.54184
_diffrn_reflns_av_R_equivalents 0.0386
_diffrn_reflns_av_unetI/netI 0.0362
_diffrn_reflns_Laue_measured_fraction_full 0.999
_diffrn_reflns_Laue_measured_fraction_max 0.995
_diffrn_reflns_limit_h_max 12
_diffrn_reflns_limit_h_min -7
_diffrn_reflns_limit_k_max 21
_diffrn_reflns_limit_k_min -20
_diffrn_reflns_limit_l_max 15
_diffrn_reflns_limit_l_min -15
_diffrn_reflns_number 13716
_diffrn_reflns_point_group_measured_fraction_full 0.999
_diffrn_reflns_point_group_measured_fraction_max 0.995
_diffrn_reflns_theta_full 70.000
_diffrn_reflns_theta_max 70.828
_diffrn_reflns_theta_min 4.202
_diffrn_source 'SuperNova (Cu) X-ray Source'
_exptl_absorpt_coefficient_mu 0.713
_exptl_absorpt_correction_T_max 1.00000
_exptl_absorpt_correction_T_min 0.54234
_exptl_absorpt_correction_type multi-scan
_exptl_absorpt_process_details
;
CrysAlisPro, Agilent Technologies,
Version 1.171.36.28 (release 01-02-2013 CrysAlis171 .NET)
(compiled Feb  1 2013,16:14:44)
Empirical absorption correction using spherical harmonics,
 implemented in SCALE3 ABSPACK scaling algorithm.
;
_exptl_crystal_colour 'clear light orange'
_exptl_crystal_density_diffrn 1.327
_exptl_crystal_description block
_exptl_crystal_F_000 992
_exptl_crystal_size_max 0.26
_exptl_crystal_size_mid 0.18
_exptl_crystal_size_min 0.13
_refine_diff_density_max 0.207
_refine_diff_density_min -0.246
_refine_diff_density_rms 0.054
_refine_ls_extinction_method none
_refine_ls_goodness_of_fit_ref 1.045
_refine_ls_hydrogen_treatment constr
_refine_ls_matrix_type full
_refine_ls_number_parameters 421
_refine_ls_number_reflns 4550
_refine_ls_number_restraints 0
_refine_ls_restrained_S_all 1.045
_refine_ls_R_factor_all 0.0601
_refine_ls_R_factor_gt 0.0498
_refine_ls_shift/su_max 0.000
_refine_ls_shift/su_mean 0.000
_refine_ls_structure_factor_coef Fsqd
_refine_ls_weighting_details
;
 w=1/[\s^2^(Fo^2^)+(0.0753P)^2^+0.3505P]
 where P=(Fo^2^+2Fc^2^)/3
;
_refine_ls_weighting_scheme calc
_refine_ls_wR_factor_gt 0.1276
_refine_ls_wR_factor_ref 0.1400
_reflns_Friedel_coverage 0.000
_reflns_number_gt 3692
_reflns_number_total 4550
_reflns_threshold_expression 'I > 2\s(I)'
_cod_data_source_file jo5b02806_si_007.cif
_cod_data_source_block zhangyf_f
_cod_database_code 4036577
_shelxl_version_number 2013-2
_shelx_space_group_comment
;
The symmetry employed for this shelxl refinement is uniquely defined
by the following loop, which should always be used as a source of
symmetry information in preference to the above space-group names.
They are only intended as comments.
;
_reflns_odcompleteness_completeness 93.63
_reflns_odcompleteness_iscentric 1
_reflns_odcompleteness_theta 74.33
_olex2_refinement_description
;
;

loop_
_space_group_symop_operation_xyz
'x, y, z'
'-x, y+1/2, -z+1/2'
'-x, -y, -z'
'x, -y-1/2, z-1/2'

loop_
_atom_site_label
_atom_site_type_symbol
_atom_site_fract_x
_atom_site_fract_y
_atom_site_fract_z
_atom_site_U_iso_or_equiv
_atom_site_adp_type
_atom_site_occupancy
_atom_site_site_symmetry_order
_atom_site_calc_flag
F1 F 0.53632(13) 0.60041(8) 0.15108(9) 0.0655(4) Uani 1 1 d
F2 F 0.31692(12) 0.52577(9) 0.18437(10) 0.0688(4) Uani 1 1 d
N1 N 0.74598(12) 0.47849(8) 0.42898(10) 0.0351(3) Uani 1 1 d
N2 N 0.51180(13) 0.39670(8) 0.46241(10) 0.0353(3) Uani 1 1 d
C24 C 0.73844(15) 0.42544(9) 0.50217(11) 0.0316(3) Uani 1 1 d
C25 C 0.62005(14) 0.38393(9) 0.51877(11) 0.0316(3) Uani 1 1 d
C16 C 0.84649(15) 0.35058(9) 0.63195(11) 0.0320(3) Uani 1 1 d
C15 C 0.72958(15) 0.30872(9) 0.64674(11) 0.0329(3) Uani 1 1 d
C32 C 0.52081(15) 0.44813(9) 0.38813(12) 0.0343(3) Uani 1 1 d
C1 C 1.06647(15) 0.28726(9) 0.64026(12) 0.0348(3) Uani 1 1 d
C27 C 0.63851(15) 0.48928(9) 0.37123(11) 0.0338(3) Uani 1 1 d
C23 C 0.85078(15) 0.40842(9) 0.56325(12) 0.0339(3) Uani 1 1 d
C6 C 1.07581(16) 0.20996(10) 0.65503(12) 0.0382(4) Uani 1 1 d
C26 C 0.61829(15) 0.32616(9) 0.59412(12) 0.0359(3) Uani 1 1 d
C17 C 0.95634(15) 0.32212(9) 0.70097(11) 0.0338(3) Uani 1 1 d
C14 C 0.74893(16) 0.24472(9) 0.72173(12) 0.0367(4) Uani 1 1 d
C7 C 0.97099(16) 0.17992(9) 0.72458(12) 0.0359(3) Uani 1 1 d
C13 C 0.74889(17) 0.17049(10) 0.66362(13) 0.0405(4) Uani 1 1 d
C8 C 0.86933(17) 0.13594(9) 0.66409(12) 0.0390(4) Uani 1 1 d
C29 C 0.53533(18) 0.55224(11) 0.23060(13) 0.0441(4) Uani 1 1 d
C18 C 0.89529(16) 0.25310(9) 0.76178(11) 0.0349(3) Uani 1 1 d
C2 C 1.15398(17) 0.32391(11) 0.57641(13) 0.0433(4) Uani 1 1 d
C30 C 0.41923(18) 0.51160(11) 0.24740(13) 0.0453(4) Uani 1 1 d
C31 C 0.40953(16) 0.46122(11) 0.32393(13) 0.0417(4) Uani 1 1 d
C28 C 0.64182(17) 0.54284(11) 0.28991(13) 0.0421(4) Uani 1 1 d
C20 C 1.00724(19) 0.38823(11) 0.76655(15) 0.0454(4) Uani 1 1 d
C9 C 0.8874(2) 0.06796(12) 0.61233(16) 0.0544(5) Uani 1 1 d
C12 C 0.6443(2) 0.13734(12) 0.61136(18) 0.0576(5) Uani 1 1 d
C22 C 0.6431(2) 0.24504(14) 0.80334(17) 0.0571(5) Uani 1 1 d
C19 C 1.0301(2) 0.12928(12) 0.80862(15) 0.0508(5) Uani 1 1 d
C11 C 0.6630(3) 0.07007(14) 0.55981(18) 0.0676(7) Uani 1 1 d
C3 C 1.25050(18) 0.28247(14) 0.52801(16) 0.0532(5) Uani 1 1 d
C5 C 1.1733(2) 0.16875(12) 0.60712(17) 0.0532(5) Uani 1 1 d
C21 C 0.9041(2) 0.26370(12) 0.87798(13) 0.0491(4) Uani 1 1 d
C4 C 1.2598(2) 0.20526(14) 0.54324(18) 0.0584(5) Uani 1 1 d
C10 C 0.7832(3) 0.03578(13) 0.56023(18) 0.0673(6) Uani 1 1 d
H26 H 0.537(2) 0.2973(11) 0.6019(15) 0.044(5) Uiso 1 1 d
H21A H 0.853(2) 0.3085(12) 0.9003(15) 0.044(5) Uiso 1 1 d
H28 H 0.721(2) 0.5699(14) 0.2742(18) 0.059(6) Uiso 1 1 d
H20A H 0.936(2) 0.4095(12) 0.8074(17) 0.048(5) Uiso 1 1 d
H20B H 1.041(2) 0.4276(13) 0.7210(17) 0.052(6) Uiso 1 1 d
H23 H 0.931(2) 0.4383(12) 0.5516(16) 0.047(5) Uiso 1 1 d
H2 H 1.152(2) 0.3790(13) 0.5650(16) 0.051(6) Uiso 1 1 d
H19A H 1.076(2) 0.0838(14) 0.7781(18) 0.061(7) Uiso 1 1 d
H22A H 0.550(3) 0.2385(14) 0.772(2) 0.070(7) Uiso 1 1 d
H21B H 0.862(2) 0.2193(13) 0.9154(16) 0.049(6) Uiso 1 1 d
H20C H 1.081(2) 0.3686(15) 0.8132(19) 0.070(7) Uiso 1 1 d
H31 H 0.331(2) 0.4343(13) 0.3373(17) 0.056(6) Uiso 1 1 d
H21C H 0.994(2) 0.2700(13) 0.8996(18) 0.056(6) Uiso 1 1 d
H19B H 0.964(2) 0.1090(14) 0.8557(19) 0.066(7) Uiso 1 1 d
H12 H 0.557(2) 0.1613(14) 0.6134(18) 0.062(7) Uiso 1 1 d
H5 H 1.182(2) 0.1137(14) 0.6190(18) 0.061(6) Uiso 1 1 d
H3 H 1.311(2) 0.3111(15) 0.4836(19) 0.070(7) Uiso 1 1 d
H22B H 0.647(3) 0.2950(16) 0.845(2) 0.073(8) Uiso 1 1 d
H22C H 0.655(3) 0.2014(16) 0.854(2) 0.079(8) Uiso 1 1 d
H9 H 0.977(3) 0.0420(16) 0.613(2) 0.081(8) Uiso 1 1 d
H11 H 0.587(3) 0.0499(16) 0.524(2) 0.088(9) Uiso 1 1 d
H4 H 1.326(2) 0.1745(15) 0.5100(19) 0.067(7) Uiso 1 1 d
H19C H 1.101(2) 0.1607(15) 0.8471(19) 0.065(7) Uiso 1 1 d
H10 H 0.795(3) -0.0128(17) 0.527(2) 0.087(9) Uiso 1 1 d

loop_
_atom_site_aniso_label
_atom_site_aniso_U_11
_atom_site_aniso_U_22
_atom_site_aniso_U_33
_atom_site_aniso_U_23
_atom_site_aniso_U_13
_atom_site_aniso_U_12
F1 0.0664(8) 0.0765(9) 0.0535(6) 0.0313(6) -0.0097(5) 0.0027(6)
F2 0.0538(7) 0.0922(10) 0.0599(7) 0.0216(7) -0.0246(5) 0.0011(7)
N1 0.0322(6) 0.0350(7) 0.0382(7) 0.0059(5) 0.0005(5) -0.0022(5)
N2 0.0302(6) 0.0364(7) 0.0392(7) 0.0024(5) 0.0004(5) -0.0001(5)
C24 0.0321(7) 0.0295(7) 0.0332(7) 0.0003(6) 0.0010(6) -0.0005(6)
C25 0.0285(7) 0.0323(7) 0.0342(7) -0.0009(6) 0.0016(5) -0.0001(6)
C16 0.0335(7) 0.0302(7) 0.0323(7) -0.0015(6) -0.0006(6) -0.0019(6)
C15 0.0343(8) 0.0320(8) 0.0323(7) 0.0019(6) 0.0030(6) -0.0018(6)
C32 0.0339(8) 0.0342(8) 0.0349(7) -0.0019(6) 0.0004(6) 0.0036(6)
C1 0.0319(7) 0.0390(8) 0.0335(7) 0.0030(6) -0.0086(6) -0.0045(6)
C27 0.0343(8) 0.0333(8) 0.0340(7) 0.0003(6) 0.0002(6) 0.0021(6)
C23 0.0305(7) 0.0321(8) 0.0389(8) 0.0022(6) -0.0008(6) -0.0047(6)
C6 0.0362(8) 0.0399(9) 0.0383(8) 0.0018(6) -0.0031(6) -0.0007(7)
C26 0.0299(7) 0.0373(8) 0.0404(8) 0.0050(6) 0.0017(6) -0.0034(6)
C17 0.0361(8) 0.0329(8) 0.0323(7) 0.0012(6) -0.0055(6) -0.0045(6)
C14 0.0350(8) 0.0378(9) 0.0372(8) 0.0087(6) 0.0012(6) -0.0029(6)
C7 0.0390(8) 0.0333(8) 0.0354(7) 0.0050(6) -0.0027(6) 0.0000(6)
C13 0.0459(9) 0.0361(9) 0.0394(8) 0.0110(7) -0.0067(7) -0.0086(7)
C8 0.0478(9) 0.0336(8) 0.0355(7) 0.0049(6) -0.0025(6) -0.0054(7)
C29 0.0486(10) 0.0488(10) 0.0349(8) 0.0086(7) -0.0002(7) 0.0067(8)
C18 0.0386(8) 0.0353(8) 0.0307(7) 0.0029(6) -0.0023(6) -0.0020(6)
C2 0.0369(9) 0.0489(10) 0.0441(9) 0.0088(7) -0.0064(7) -0.0095(7)
C30 0.0408(9) 0.0555(11) 0.0393(8) 0.0010(7) -0.0086(7) 0.0084(8)
C31 0.0336(8) 0.0483(10) 0.0432(9) 0.0007(7) -0.0037(7) 0.0004(7)
C28 0.0401(9) 0.0446(9) 0.0416(8) 0.0087(7) 0.0006(7) -0.0002(7)
C20 0.0495(10) 0.0396(9) 0.0468(9) -0.0058(8) -0.0110(8) -0.0065(8)
C9 0.0688(13) 0.0394(10) 0.0549(11) -0.0041(8) 0.0028(9) -0.0041(9)
C12 0.0552(12) 0.0469(11) 0.0704(13) 0.0119(9) -0.0224(10) -0.0145(9)
C22 0.0484(11) 0.0718(15) 0.0514(11) 0.0216(10) 0.0135(9) -0.0001(10)
C19 0.0547(11) 0.0478(11) 0.0497(10) 0.0127(8) -0.0069(9) 0.0070(9)
C11 0.0846(17) 0.0548(13) 0.0630(13) 0.0064(10) -0.0260(12) -0.0286(12)
C3 0.0360(9) 0.0717(14) 0.0520(10) 0.0078(9) 0.0031(7) -0.0088(9)
C5 0.0480(10) 0.0474(11) 0.0642(12) -0.0011(9) 0.0075(9) 0.0042(8)
C21 0.0622(12) 0.0535(11) 0.0315(8) 0.0005(7) -0.0015(8) -0.0011(9)
C4 0.0405(10) 0.0684(14) 0.0665(12) -0.0013(10) 0.0109(9) 0.0039(9)
C10 0.0996(19) 0.0459(12) 0.0564(12) -0.0082(9) -0.0042(12) -0.0188(12)

loop_
_atom_type_symbol
_atom_type_description
_atom_type_scat_dispersion_real
_atom_type_scat_dispersion_imag
_atom_type_scat_source
C C 0.0181 0.0091 'International Tables Vol C Tables 4.2.6.8 and 6.1.1.4'
H H 0.0000 0.0000 'International Tables Vol C Tables 4.2.6.8 and 6.1.1.4'
N N 0.0311 0.0180 'International Tables Vol C Tables 4.2.6.8 and 6.1.1.4'
F F 0.0727 0.0534 'International Tables Vol C Tables 4.2.6.8 and 6.1.1.4'

loop_
_geom_angle_atom_site_label_1
_geom_angle_atom_site_label_2
_geom_angle_atom_site_label_3
_geom_angle
C27 N1 C24 116.58(13)
C32 N2 C25 116.78(13)
N1 C24 C25 121.32(14)
N1 C24 C23 119.65(14)
C23 C24 C25 119.02(13)
N2 C25 C24 121.62(14)
N2 C25 C26 119.02(14)
C26 C25 C24 119.32(14)
C15 C16 C17 111.43(13)
C23 C16 C15 120.90(14)
C23 C16 C17 127.67(14)
C16 C15 C14 111.95(13)
C26 C15 C16 120.98(14)
C26 C15 C14 127.03(14)
N2 C32 C27 121.68(14)
N2 C32 C31 118.53(15)
C31 C32 C27 119.79(15)
C6 C1 C17 112.34(14)
C6 C1 C2 120.03(16)
C2 C1 C17 127.63(16)
N1 C27 C32 121.97(14)
N1 C27 C28 119.25(15)
C28 C27 C32 118.77(14)
C24 C23 H23 117.7(12)
C16 C23 C24 119.76(14)
C16 C23 H23 122.5(12)
C1 C6 C7 112.54(14)
C1 C6 C5 120.31(16)
C5 C6 C7 127.15(16)
C25 C26 H26 117.6(12)
C15 C26 C25 119.85(14)
C15 C26 H26 122.4(12)
C16 C17 C18 105.01(12)
C16 C17 C20 108.83(13)
C1 C17 C16 111.98(12)
C1 C17 C18 104.27(13)
C1 C17 C20 110.57(14)
C20 C17 C18 116.07(13)
C15 C14 C13 109.02(13)
C15 C14 C18 105.13(12)
C15 C14 C22 111.13(15)
C13 C14 C18 103.96(13)
C13 C14 C22 110.83(16)
C22 C14 C18 116.30(15)
C6 C7 C8 110.84(13)
C6 C7 C18 104.40(13)
C6 C7 C19 110.99(14)
C8 C7 C18 104.11(13)
C8 C7 C19 109.64(14)
C19 C7 C18 116.56(14)
C8 C13 C14 112.74(15)
C8 C13 C12 119.95(18)
C12 C13 C14 127.29(18)
C13 C8 C7 112.62(15)
C13 C8 C9 120.30(17)
C9 C8 C7 127.08(17)
F1 C29 C30 117.20(16)
C28 C29 F1 120.85(17)
C28 C29 C30 121.94(16)
C17 C18 C14 106.35(12)
C7 C18 C17 106.19(13)
C7 C18 C14 106.53(12)
C21 C18 C17 112.44(14)
C21 C18 C14 112.57(14)
C21 C18 C7 112.28(14)
C1 C2 H2 122.4(12)
C3 C2 C1 119.49(18)
C3 C2 H2 118.1(12)
F2 C30 C29 117.47(16)
C31 C30 F2 120.97(17)
C31 C30 C29 121.56(16)
C32 C31 H31 118.9(14)
C30 C31 C32 118.72(16)
C30 C31 H31 122.4(14)
C27 C28 H28 121.1(14)
C29 C28 C27 119.22(16)
C29 C28 H28 119.6(14)
C17 C20 H20A 110.1(13)
C17 C20 H20B 108.8(13)
C17 C20 H20C 108.4(15)
H20A C20 H20B 108.9(18)
H20A C20 H20C 110.7(18)
H20B C20 H20C 109.9(19)
C8 C9 H9 120.4(16)
C10 C9 C8 119.3(2)
C10 C9 H9 120.3(16)
C13 C12 H12 119.7(14)
C11 C12 C13 119.4(2)
C11 C12 H12 120.8(14)
C14 C22 H22A 112.0(14)
C14 C22 H22B 110.1(15)
C14 C22 H22C 111.4(15)
H22A C22 H22B 109(2)
H22A C22 H22C 106(2)
H22B C22 H22C 108(2)
C7 C19 H19A 111.3(14)
C7 C19 H19B 113.1(15)
C7 C19 H19C 107.5(14)
H19A C19 H19B 106.1(19)
H19A C19 H19C 107.0(18)
H19B C19 H19C 111.8(19)
C12 C11 H11 115.7(18)
C10 C11 C12 120.5(2)
C10 C11 H11 123.7(18)
C2 C3 H3 116.6(15)
C4 C3 C2 120.32(18)
C4 C3 H3 123.1(15)
C6 C5 H5 120.8(14)
C4 C5 C6 119.5(2)
C4 C5 H5 119.7(13)
C18 C21 H21A 111.3(12)
C18 C21 H21B 111.0(12)
C18 C21 H21C 110.6(14)
H21A C21 H21B 104.5(17)
H21A C21 H21C 108.7(18)
H21B C21 H21C 110.7(18)
C3 C4 H4 122.4(15)
C5 C4 C3 120.30(19)
C5 C4 H4 117.3(15)
C9 C10 H10 119.4(17)
C11 C10 C9 120.5(2)
C11 C10 H10 120.1(17)

loop_
_geom_bond_atom_site_label_1
_geom_bond_atom_site_label_2
_geom_bond_distance
F1 C29 1.346(2)
F2 C30 1.3511(19)
N1 C24 1.344(2)
N1 C27 1.343(2)
N2 C25 1.345(2)
N2 C32 1.336(2)
C24 C25 1.437(2)
C24 C23 1.427(2)
C25 C26 1.421(2)
C16 C15 1.424(2)
C16 C23 1.364(2)
C16 C17 1.522(2)
C15 C26 1.362(2)
C15 C14 1.511(2)
C32 C27 1.429(2)
C32 C31 1.429(2)
C1 C6 1.386(2)
C1 C17 1.518(2)
C1 C2 1.392(2)
C27 C28 1.426(2)
C23 H23 0.99(2)
C6 C7 1.511(2)
C6 C5 1.392(3)
C26 H26 0.98(2)
C17 C18 1.590(2)
C17 C20 1.540(2)
C14 C13 1.519(2)
C14 C18 1.591(2)
C14 C22 1.529(2)
C7 C8 1.517(2)
C7 C18 1.590(2)
C7 C19 1.538(2)
C13 C8 1.378(3)
C13 C12 1.396(2)
C8 C9 1.395(3)
C29 C30 1.410(3)
C29 C28 1.343(2)
C18 C21 1.533(2)
C2 C3 1.389(3)
C2 H2 0.99(2)
C30 C31 1.345(3)
C31 H31 0.95(2)
C28 H28 0.96(2)
C20 H20A 0.99(2)
C20 H20B 0.98(2)
C20 H20C 1.03(3)
C9 C10 1.384(3)
C9 H9 1.03(3)
C12 C11 1.384(4)
C12 H12 0.99(2)
C22 H22A 1.04(3)
C22 H22B 1.04(3)
C22 H22C 1.02(3)
C19 H19A 1.02(2)
C19 H19B 0.98(3)
C19 H19C 1.04(3)
C11 C10 1.374(4)
C11 H11 0.97(3)
C3 C4 1.386(3)
C3 H3 0.99(3)
C5 C4 1.384(3)
C5 H5 0.99(2)
C21 H21A 0.99(2)
C21 H21B 1.02(2)
C21 H21C 0.97(3)
C4 H4 0.98(2)
C10 H10 0.98(3)

loop_
_geom_torsion_atom_site_label_1
_geom_torsion_atom_site_label_2
_geom_torsion_atom_site_label_3
_geom_torsion_atom_site_label_4
_geom_torsion
F1 C29 C30 F2 -1.9(3)
F1 C29 C30 C31 178.88(18)
F1 C29 C28 C27 -177.76(16)
F2 C30 C31 C32 179.76(16)
N1 C24 C25 N2 -0.4(2)
N1 C24 C25 C26 177.34(14)
N1 C24 C23 C16 -174.80(14)
N1 C27 C28 C29 178.36(16)
N2 C25 C26 C15 175.24(14)
N2 C32 C27 N1 0.0(2)
N2 C32 C27 C28 179.38(15)
N2 C32 C31 C30 -178.35(16)
C24 N1 C27 C32 1.7(2)
C24 N1 C27 C28 -177.75(15)
C24 C25 C26 C15 -2.6(2)
C25 N2 C32 C27 -1.8(2)
C25 N2 C32 C31 177.57(14)
C25 C24 C23 C16 3.7(2)
C16 C15 C26 C25 3.8(2)
C16 C15 C14 C13 -107.08(15)
C16 C15 C14 C18 3.87(17)
C16 C15 C14 C22 130.48(17)
C16 C17 C18 C14 0.78(15)
C16 C17 C18 C7 113.98(13)
C16 C17 C18 C21 -122.85(15)
C15 C16 C23 C24 -2.6(2)
C15 C16 C17 C1 114.15(15)
C15 C16 C17 C18 1.60(17)
C15 C16 C17 C20 -123.30(15)
C15 C14 C13 C8 111.71(15)
C15 C14 C13 C12 -66.9(2)
C15 C14 C18 C17 -2.70(16)
C15 C14 C18 C7 -115.67(13)
C15 C14 C18 C21 120.85(15)
C32 N2 C25 C24 2.1(2)
C32 N2 C25 C26 -175.74(14)
C32 C27 C28 C29 -1.1(3)
C1 C6 C7 C8 107.00(16)
C1 C6 C7 C18 -4.54(17)
C1 C6 C7 C19 -130.91(16)
C1 C6 C5 C4 -1.0(3)
C1 C17 C18 C14 -117.13(13)
C1 C17 C18 C7 -3.93(15)
C1 C17 C18 C21 119.24(15)
C1 C2 C3 C4 -0.1(3)
C27 N1 C24 C25 -1.4(2)
C27 N1 C24 C23 177.04(14)
C27 C32 C31 C30 1.1(3)
C23 C24 C25 N2 -178.92(14)
C23 C24 C25 C26 -1.1(2)
C23 C16 C15 C26 -1.2(2)
C23 C16 C15 C14 176.77(14)
C23 C16 C17 C1 -66.2(2)
C23 C16 C17 C18 -178.75(15)
C23 C16 C17 C20 56.4(2)
C6 C1 C17 C16 -111.71(15)
C6 C1 C17 C18 1.29(16)
C6 C1 C17 C20 126.73(15)
C6 C1 C2 C3 -0.1(2)
C6 C7 C8 C13 -113.65(16)
C6 C7 C8 C9 66.2(2)
C6 C7 C18 C17 5.04(15)
C6 C7 C18 C14 118.12(13)
C6 C7 C18 C21 -118.22(15)
C6 C5 C4 C3 0.8(3)
C26 C15 C14 C13 70.8(2)
C26 C15 C14 C18 -178.30(15)
C26 C15 C14 C22 -51.7(2)
C17 C16 C15 C26 178.46(14)
C17 C16 C15 C14 -3.56(18)
C17 C16 C23 C24 177.78(14)
C17 C1 C6 C7 2.12(18)
C17 C1 C6 C5 -178.53(15)
C17 C1 C2 C3 178.97(15)
C14 C15 C26 C25 -173.84(15)
C14 C13 C8 C7 1.27(19)
C14 C13 C8 C9 -178.60(16)
C14 C13 C12 C11 178.12(18)
C7 C6 C5 C4 178.22(18)
C7 C8 C9 C10 -179.61(18)
C13 C14 C18 C17 111.82(13)
C13 C14 C18 C7 -1.14(15)
C13 C14 C18 C21 -124.63(15)
C13 C8 C9 C10 0.2(3)
C13 C12 C11 C10 0.3(3)
C8 C7 C18 C17 -111.27(13)
C8 C7 C18 C14 1.80(15)
C8 C7 C18 C21 125.46(15)
C8 C13 C12 C11 -0.4(3)
C8 C9 C10 C11 -0.4(3)
C29 C30 C31 C32 -1.1(3)
C18 C14 C13 C8 -0.02(17)
C18 C14 C13 C12 -178.65(17)
C18 C7 C8 C13 -1.92(17)
C18 C7 C8 C9 177.94(17)
C2 C1 C6 C7 -178.65(14)
C2 C1 C6 C5 0.7(2)
C2 C1 C17 C16 69.1(2)
C2 C1 C17 C18 -177.86(15)
C2 C1 C17 C20 -52.4(2)
C2 C3 C4 C5 -0.2(3)
C30 C29 C28 C27 1.1(3)
C31 C32 C27 N1 -179.42(15)
C31 C32 C27 C28 0.0(2)
C28 C29 C30 F2 179.17(18)
C28 C29 C30 C31 0.0(3)
C20 C17 C18 C14 120.99(15)
C20 C17 C18 C7 -125.81(15)
C20 C17 C18 C21 -2.6(2)
C12 C13 C8 C7 -179.98(16)
C12 C13 C8 C9 0.1(3)
C12 C11 C10 C9 0.1(4)
C22 C14 C13 C8 -125.68(16)
C22 C14 C13 C12 55.7(2)
C22 C14 C18 C17 -126.07(16)
C22 C14 C18 C7 120.96(17)
C22 C14 C18 C21 -2.5(2)
C19 C7 C8 C13 123.48(16)
C19 C7 C8 C9 -56.7(2)
C19 C7 C18 C17 127.85(15)
C19 C7 C18 C14 -119.08(16)
C19 C7 C18 C21 4.6(2)
C5 C6 C7 C8 -72.3(2)
C5 C6 C7 C18 176.17(17)
C5 C6 C7 C19 49.8(2)
